data_7704148
loop_
_publ_author_name
'Ungpittagul, Thasanaporn'
'Wongmahasirikun, Phonpimon'
'Phomphrai, Khamphee'

_publ_section_title
;
 Synthesis and characterization of guanidinate tin(ii) complexes for
 ring-opening polymerization of cyclic esters.
;
_journal_issue 25
_journal_name_full 'Dalton transactions (Cambridge, England : 2003)'
_journal_page_first 8460
_journal_page_last 8471
_journal_paper_doi 10.1039/d0dt01115k
_journal_volume 49
_journal_year 2020
_chemical_formula_moiety 'C38 H80 N6 Si4 Sn'
_chemical_formula_sum 'C38 H80 N6 Si4 Sn'
_chemical_formula_weight 852.13
_chemical_properties_physical Air-sensitive,Moisture-sensitive
_space_group_crystal_system monoclinic
_space_group_IT_number 14
_space_group_name_Hall '-P 2yn'
_space_group_name_H-M_alt 'P 1 21/n 1'
_atom_sites_solution_hydrogens geom
_audit_update_record
;
2018-04-27 deposited with the CCDC.	2020-04-14 downloaded from the CCDC.
;
_cell_angle_alpha 90
_cell_angle_beta 95.01(2)
_cell_angle_gamma 90
_cell_formula_units_Z 4
_cell_length_a 16.171(11)
_cell_length_b 16.289(10)
_cell_length_c 18.325(12)
_cell_measurement_reflns_used 9858
_cell_measurement_temperature 100.(2)
_cell_measurement_theta_max 28.9109
_cell_measurement_theta_min 2.5029
_cell_volume 4809(5)
_computing_cell_refinement 'SAINT V8.34A (Bruker AXS Inc., 2013)'
_computing_data_collection 'APEX3 v2015.5-2 (Bruker AXS Inc., 2015)'
_computing_data_reduction 'SAINT V8.34A (Bruker AXS Inc., 2013)'
_computing_molecular_graphics 'shelXle (C.B. Huebschle, rev 717)'
_computing_publication_material 'Bruker SHELXL (Bruker AXS Inc., 2015)'
_computing_structure_refinement 'SHELXL-2014/7 (Sheldrick, 2014)'
_computing_structure_solution 'XT, VERSION 2014/4'
_diffrn_ambient_temperature 100.(2)
_diffrn_detector_area_resol_mean 10.4167
_diffrn_measured_fraction_theta_full 0.997
_diffrn_measured_fraction_theta_max 0.997
_diffrn_measurement_device_type 'Bruker d8 Venture'
_diffrn_measurement_method '\f and \w scans'
_diffrn_radiation_type 'Mo K\a'
_diffrn_radiation_wavelength 0.71073
_diffrn_reflns_av_R_equivalents 0.0424
_diffrn_reflns_av_unetI/netI 0.0209
_diffrn_reflns_limit_h_max 20
_diffrn_reflns_limit_h_min -21
_diffrn_reflns_limit_k_max 21
_diffrn_reflns_limit_k_min -21
_diffrn_reflns_limit_l_max 24
_diffrn_reflns_limit_l_min -24
_diffrn_reflns_number 144624
_diffrn_reflns_theta_full 28.68
_diffrn_reflns_theta_max 28.68
_diffrn_reflns_theta_min 2.50
_diffrn_source 'microfocus sealed x-ray tube'
_diffrn_source_type 'Incoatec I\mus'
_exptl_absorpt_coefficient_mu 0.662
_exptl_absorpt_correction_T_max 0.7458
_exptl_absorpt_correction_T_min 0.7061
_exptl_absorpt_correction_type multi-scan
_exptl_absorpt_process_details
;
SADABS-2014/5 - Bruker AXS area detector scaling and absorption correction
;
_exptl_crystal_colour 'translucent colourless'
_exptl_crystal_density_diffrn 1.177
_exptl_crystal_density_method 'not measured'
_exptl_crystal_description Square
_exptl_crystal_F_000 1824
_exptl_crystal_size_max 0.3897
_exptl_crystal_size_mid 0.2924
_exptl_crystal_size_min 0.0616
_refine_diff_density_max 0.422
_refine_diff_density_min -0.451
_refine_ls_extinction_method none
_refine_ls_goodness_of_fit_ref 1.058
_refine_ls_hydrogen_treatment constr
_refine_ls_matrix_type full
_refine_ls_number_parameters 454
_refine_ls_number_reflns 12363
_refine_ls_number_restraints 0
_refine_ls_restrained_S_all 1.058
_refine_ls_R_factor_all 0.0316
_refine_ls_R_factor_gt 0.0229
_refine_ls_shift/su_max 0.003
_refine_ls_shift/su_mean 0.000
_refine_ls_structure_factor_coef Fsqd
_refine_ls_weighting_details 'w=1/[\s^2^(Fo^2^)+(0.0257P)^2^+2.0563P] where P=(Fo^2^+2Fc^2^)/3'
_refine_ls_weighting_scheme calc
_refine_ls_wR_factor_gt 0.0531
_refine_ls_wR_factor_ref 0.0563
_reflns_number_gt 10747
_reflns_number_total 12363
_reflns_threshold_expression 'I > 2\s(I)'
_cod_data_source_file d0dt01115k2.cif
_cod_data_source_block kptu03041701_2cy2SnTMS
_cod_depositor_comments
;
The following automatic conversions were performed:

data item '_exptl_absorpt_correction_type' value 'Multi-Scan' was
changed to 'multi-scan' in accordance with the
/home/data/users/saulius/crontab/automatic-downloads/rss-feeds/RSC/lib/dictionaries/cif_core.dic
dictionary named 'cif_core.dic' version 2.4.2 last updated on
2011-04-26.

Automatic conversion script
Id: cif_fix_values 7556 2019-12-06 15:28:31Z antanas 

 Adding full bibliography for 7704145--7704148.cif.
;
_cod_original_cell_volume 4809.(5)
_cod_original_sg_symbol_H-M 'P 21/n'
_cod_database_code 7704148

loop_
_space_group_symop_operation_xyz
'x, y, z'
'-x+1/2, y+1/2, -z+1/2'
'-x, -y, -z'
'x-1/2, -y-1/2, z-1/2'

loop_
_atom_site_type_symbol
_atom_site_label
_atom_site_fract_x
_atom_site_fract_y
_atom_site_fract_z
_atom_site_U_iso_or_equiv
_atom_site_adp_type
_atom_site_calc_flag
_atom_site_refinement_flags_adp
_atom_site_refinement_flags_occupancy
_atom_site_refinement_flags_posn
_atom_site_occupancy
_atom_site_disorder_assembly
_atom_site_disorder_group
Sn Sn1 0.38002(2) 0.41945(2) 0.67964(2) 0.01221(3) Uani d . . . 1 . .
C C1 0.52178(8) 0.33003(8) 0.67909(7) 0.0123(2) Uani d . . . 1 . .
Si Si1 0.63014(2) 0.19889(2) 0.68987(2) 0.01756(8) Uani d . . . 1 . .
N N1 0.50895(6) 0.37063(7) 0.73962(6) 0.0135(2) Uani d . . . 1 . .
Si Si2 0.66186(2) 0.36301(2) 0.61056(2) 0.01846(8) Uani d . . . 1 . .
C C2 0.57742(8) 0.40161(8) 0.78936(7) 0.0145(3) Uani d . . . 1 . .
H H2 0.6297 0.3977 0.7642 0.017 Uiso calc U . R 1 . .
N N2 0.45335(7) 0.32308(7) 0.63280(6) 0.0146(2) Uani d . . . 1 . .
Si Si3 0.11544(2) 0.22223(2) 0.70092(2) 0.01451(7) Uani d . . . 1 . .
C C3 0.56249(9) 0.49208(8) 0.80746(8) 0.0191(3) Uani d . . . 1 . .
H H3A 0.557 0.5245 0.7616 0.023 Uiso calc U . R 1 . .
H H3B 0.51 0.4972 0.8311 0.023 Uiso calc U . R 1 . .
N N3 0.60121(7) 0.29924(7) 0.66231(6) 0.0144(2) Uani d . . . 1 . .
N N4 0.30124(6) 0.34713(7) 0.74569(6) 0.0129(2) Uani d . . . 1 . .
Si Si4 0.10067(2) 0.39556(2) 0.76950(2) 0.01603(8) Uani d . . . 1 . .
C C4 0.63404(9) 0.52642(9) 0.85866(9) 0.0246(3) Uani d . . . 1 . .
H H4A 0.6856 0.5259 0.8332 0.029 Uiso calc U . R 1 . .
H H4B 0.6218 0.5841 0.871 0.029 Uiso calc U . R 1 . .
N N5 0.24721(6) 0.36649(6) 0.63114(6) 0.0119(2) Uani d . . . 1 . .
C C5 0.64737(10) 0.47641(10) 0.92899(9) 0.0291(3) Uani d . . . 1 . .
H H5A 0.5984 0.4821 0.9574 0.035 Uiso calc U . R 1 . .
H H5B 0.6964 0.4977 0.9593 0.035 Uiso calc U . R 1 . .
N N6 0.15355(6) 0.32198(6) 0.72062(6) 0.0122(2) Uani d . . . 1 . .
C C6 0.66070(10) 0.38592(9) 0.91163(9) 0.0257(3) Uani d . . . 1 . .
H H6A 0.6654 0.3539 0.9577 0.031 Uiso calc U . R 1 . .
H H6B 0.7133 0.3796 0.8883 0.031 Uiso calc U . R 1 . .
C C9 0.38760(9) 0.20823(9) 0.56128(8) 0.0203(3) Uani d . . . 1 . .
H H9A 0.3316 0.2299 0.5681 0.024 Uiso calc U . R 1 . .
H H9B 0.4035 0.1699 0.602 0.024 Uiso calc U . R 1 . .
C C8 0.44969(8) 0.27938(8) 0.56319(7) 0.0153(3) Uani d . . . 1 . .
H H8 0.506 0.2566 0.5567 0.018 Uiso calc U . R 1 . .
C C7 0.58876(9) 0.35218(9) 0.86029(8) 0.0202(3) Uani d . . . 1 . .
H H7A 0.5999 0.2941 0.8487 0.024 Uiso calc U . R 1 . .
H H7B 0.5369 0.3542 0.8853 0.024 Uiso calc U . R 1 . .
C C10 0.38539(10) 0.16195(10) 0.48831(8) 0.0267(3) Uani d . . . 1 . .
H H10A 0.4402 0.1364 0.4835 0.032 Uiso calc U . R 1 . .
H H10B 0.3436 0.1175 0.4878 0.032 Uiso calc U . R 1 . .
C C11 0.36396(10) 0.21938(10) 0.42359(8) 0.0276(3) Uani d . . . 1 . .
H H11A 0.3679 0.1889 0.3773 0.033 Uiso calc U . R 1 . .
H H11B 0.3061 0.2388 0.4246 0.033 Uiso calc U . R 1 . .
C C13 0.42509(9) 0.33781(9) 0.49937(7) 0.0196(3) Uani d . . . 1 . .
H H13A 0.3699 0.3617 0.5056 0.024 Uiso calc U . R 1 . .
H H13B 0.4657 0.3833 0.4997 0.024 Uiso calc U . R 1 . .
C C12 0.42226(10) 0.29300(10) 0.42586(8) 0.0268(3) Uani d . . . 1 . .
H H12A 0.4035 0.3316 0.386 0.032 Uiso calc U . R 1 . .
H H12B 0.4788 0.2742 0.4173 0.032 Uiso calc U . R 1 . .
C C14 0.54255(9) 0.14903(9) 0.73225(9) 0.0242(3) Uani d . . . 1 . .
H H14A 0.4918 0.1537 0.6991 0.036 Uiso calc U . R 1 . .
H H14B 0.5342 0.1762 0.7788 0.036 Uiso calc U . R 1 . .
H H14C 0.5554 0.0909 0.7412 0.036 Uiso calc U . R 1 . .
C C17 0.62470(10) 0.47106(9) 0.61565(9) 0.0283(3) Uani d . . . 1 . .
H H17A 0.6506 0.5046 0.5795 0.042 Uiso calc U . R 1 . .
H H17B 0.6398 0.4929 0.6649 0.042 Uiso calc U . R 1 . .
H H17C 0.5642 0.4725 0.6053 0.042 Uiso calc U . R 1 . .
C C16 0.65546(11) 0.13721(11) 0.60861(9) 0.0334(4) Uani d . . . 1 . .
H H16A 0.6092 0.1403 0.5704 0.05 Uiso calc U . R 1 . .
H H16B 0.6647 0.0798 0.6232 0.05 Uiso calc U . R 1 . .
H H16C 0.7058 0.1591 0.5896 0.05 Uiso calc U . R 1 . .
C C15 0.72281(10) 0.19591(11) 0.75851(10) 0.0323(4) Uani d . . . 1 . .
H H15A 0.773 0.2076 0.734 0.048 Uiso calc U . R 1 . .
H H15B 0.7274 0.1413 0.781 0.048 Uiso calc U . R 1 . .
H H15C 0.7166 0.2373 0.7965 0.048 Uiso calc U . R 1 . .
C C20 0.23318(7) 0.34407(7) 0.69826(7) 0.0111(2) Uani d . . . 1 . .
C C21 0.30722(8) 0.30919(8) 0.81801(7) 0.0127(2) Uani d . . . 1 . .
H H21 0.2508 0.2896 0.8282 0.015 Uiso calc U . R 1 . .
C C22 0.33761(9) 0.37057(8) 0.87774(7) 0.0168(3) Uani d . . . 1 . .
H H22A 0.2995 0.4182 0.8765 0.02 Uiso calc U . R 1 . .
H H22B 0.3934 0.3908 0.8684 0.02 Uiso calc U . R 1 . .
C C23 0.34143(10) 0.33010(9) 0.95340(8) 0.0223(3) Uani d . . . 1 . .
H H23A 0.3643 0.3698 0.9908 0.027 Uiso calc U . R 1 . .
H H23B 0.2845 0.3157 0.9648 0.027 Uiso calc U . R 1 . .
C C24 0.39498(9) 0.25280(9) 0.95749(8) 0.0206(3) Uani d . . . 1 . .
H H24A 0.3903 0.2252 1.0051 0.025 Uiso calc U . R 1 . .
H H24B 0.4538 0.2683 0.9548 0.025 Uiso calc U . R 1 . .
C C25 0.36870(9) 0.19313(8) 0.89534(7) 0.0183(3) Uani d . . . 1 . .
H H25A 0.4084 0.1468 0.8965 0.022 Uiso calc U . R 1 . .
H H25B 0.3132 0.1706 0.9027 0.022 Uiso calc U . R 1 . .
C C26 0.36581(8) 0.23537(8) 0.82076(7) 0.0145(3) Uani d . . . 1 . .
H H26A 0.3466 0.1958 0.7819 0.017 Uiso calc U . R 1 . .
H H26B 0.4223 0.2538 0.8115 0.017 Uiso calc U . R 1 . .
C C27 0.17954(8) 0.39296(8) 0.57847(7) 0.0120(2) Uani d . . . 1 . .
H H27 0.1271 0.3942 0.6036 0.014 Uiso calc U . R 1 . .
C C28 0.19676(8) 0.47976(8) 0.55103(7) 0.0148(3) Uani d . . . 1 . .
H H28A 0.2038 0.5178 0.5932 0.018 Uiso calc U . R 1 . .
H H28B 0.249 0.4796 0.5266 0.018 Uiso calc U . R 1 . .
C C29 0.12552(9) 0.50976(8) 0.49718(7) 0.0178(3) Uani d . . . 1 . .
H H29A 0.0743 0.5141 0.5228 0.021 Uiso calc U . R 1 . .
H H29B 0.1389 0.5651 0.4792 0.021 Uiso calc U . R 1 . .
C C30 0.11037(9) 0.45146(9) 0.43214(8) 0.0211(3) Uani d . . . 1 . .
H H30A 0.1591 0.4521 0.4029 0.025 Uiso calc U . R 1 . .
H H30B 0.0614 0.4701 0.4003 0.025 Uiso calc U . R 1 . .
C C31 0.09562(9) 0.36404(8) 0.45866(8) 0.0200(3) Uani d . . . 1 . .
H H31A 0.0432 0.3623 0.4828 0.024 Uiso calc U . R 1 . .
H H31B 0.0899 0.3264 0.4161 0.024 Uiso calc U . R 1 . .
C C32 0.16718(9) 0.33501(8) 0.51257(7) 0.0172(3) Uani d . . . 1 . .
H H32A 0.2189 0.3327 0.4874 0.021 Uiso calc U . R 1 . .
H H32B 0.1552 0.279 0.5298 0.021 Uiso calc U . R 1 . .
C C33 0.10948(10) 0.38030(10) 0.87116(8) 0.0270(3) Uani d . . . 1 . .
H H33A 0.0965 0.3231 0.8822 0.04 Uiso calc U . R 1 . .
H H33B 0.0704 0.4168 0.8932 0.04 Uiso calc U . R 1 . .
H H33C 0.1662 0.393 0.8913 0.04 Uiso calc U . R 1 . .
C C34 -0.01253(9) 0.39075(10) 0.73898(10) 0.0281(3) Uani d . . . 1 . .
H H34A -0.0205 0.3972 0.6857 0.042 Uiso calc U . R 1 . .
H H34B -0.0416 0.4349 0.7625 0.042 Uiso calc U . R 1 . .
H H34C -0.0349 0.3376 0.7528 0.042 Uiso calc U . R 1 . .
C C35 0.14202(9) 0.49904(9) 0.74907(9) 0.0240(3) Uani d . . . 1 . .
H H35A 0.2028 0.4981 0.7561 0.036 Uiso calc U . R 1 . .
H H35B 0.1206 0.5396 0.7821 0.036 Uiso calc U . R 1 . .
H H35C 0.1244 0.5138 0.6982 0.036 Uiso calc U . R 1 . .
C C36 0.02353(9) 0.22177(10) 0.63138(9) 0.0277(3) Uani d . . . 1 . .
H H36A 0.034 0.2586 0.5909 0.042 Uiso calc U . R 1 . .
H H36B -0.0257 0.2405 0.6543 0.042 Uiso calc U . R 1 . .
H H36C 0.0141 0.1659 0.6125 0.042 Uiso calc U . R 1 . .
C C37 0.08299(11) 0.17612(10) 0.78688(9) 0.0294(4) Uani d . . . 1 . .
H H37A 0.0656 0.1192 0.7776 0.044 Uiso calc U . R 1 . .
H H37B 0.0366 0.2076 0.8036 0.044 Uiso calc U . R 1 . .
H H37C 0.1297 0.1773 0.8247 0.044 Uiso calc U . R 1 . .
C C38 0.19800(9) 0.15805(9) 0.66488(8) 0.0227(3) Uani d . . . 1 . .
H H38A 0.1784 0.1013 0.659 0.034 Uiso calc U . R 1 . .
H H38B 0.2479 0.1595 0.6993 0.034 Uiso calc U . R 1 . .
H H38C 0.2112 0.1795 0.6173 0.034 Uiso calc U . R 1 . .
C C19 0.77241(10) 0.35605(12) 0.64960(10) 0.0375(4) Uani d . . . 1 . .
H H19A 0.7941 0.3013 0.6402 0.056 Uiso calc U . R 1 . .
H H19B 0.7755 0.3657 0.7026 0.056 Uiso calc U . R 1 . .
H H19C 0.8055 0.3975 0.6266 0.056 Uiso calc U . R 1 . .
C C18 0.65824(10) 0.33378(10) 0.51170(8) 0.0275(3) Uani d . . . 1 . .
H H18A 0.6034 0.347 0.4875 0.041 Uiso calc U . R 1 . .
H H18B 0.6685 0.2747 0.5076 0.041 Uiso calc U . R 1 . .
H H18C 0.7009 0.3643 0.4882 0.041 Uiso calc U . R 1 . .

loop_
_atom_site_aniso_label
_atom_site_aniso_U_11
_atom_site_aniso_U_22
_atom_site_aniso_U_33
_atom_site_aniso_U_12
_atom_site_aniso_U_13
_atom_site_aniso_U_23
Sn1 0.00935(4) 0.01072(4) 0.01642(5) -0.00057(3) 0.00033(3) 0.00233(3)
C1 0.0096(6) 0.0114(6) 0.0160(6) -0.0012(4) 0.0021(5) 0.0045(5)
Si1 0.01384(18) 0.01814(18) 0.02049(19) 0.00382(14) 0.00034(14) 0.00203(15)
N1 0.0095(5) 0.0143(5) 0.0163(5) -0.0009(4) -0.0010(4) 0.0012(4)
Si2 0.01152(17) 0.02265(19) 0.02160(19) -0.00237(14) 0.00369(14) 0.00475(15)
C2 0.0111(6) 0.0140(6) 0.0178(6) -0.0013(5) -0.0016(5) 0.0009(5)
N2 0.0103(5) 0.0185(5) 0.0147(5) 0.0009(4) 0.0001(4) -0.0007(4)
Si3 0.01382(17) 0.01283(17) 0.01663(18) -0.00381(13) -0.00015(14) 0.00147(13)
C3 0.0176(7) 0.0141(6) 0.0245(7) 0.0007(5) -0.0036(6) -0.0001(5)
N3 0.0088(5) 0.0166(5) 0.0180(6) 0.0004(4) 0.0014(4) 0.0021(4)
N4 0.0100(5) 0.0155(5) 0.0129(5) -0.0010(4) -0.0007(4) 0.0028(4)
Si4 0.01119(17) 0.01473(17) 0.02257(19) 0.00103(13) 0.00379(14) 0.00051(14)
C4 0.0223(7) 0.0169(7) 0.0328(8) -0.0023(6) -0.0077(6) -0.0052(6)
N5 0.0094(5) 0.0127(5) 0.0133(5) 0.0000(4) -0.0005(4) 0.0014(4)
C5 0.0291(8) 0.0280(8) 0.0279(8) -0.0004(6) -0.0108(7) -0.0079(7)
N6 0.0086(5) 0.0120(5) 0.0161(5) -0.0011(4) 0.0003(4) 0.0014(4)
C6 0.0265(8) 0.0238(8) 0.0245(8) -0.0002(6) -0.0115(6) 0.0020(6)
C9 0.0187(7) 0.0214(7) 0.0202(7) -0.0025(5) -0.0014(5) 0.0000(6)
C8 0.0110(6) 0.0206(7) 0.0142(6) 0.0010(5) 0.0001(5) -0.0005(5)
C7 0.0220(7) 0.0178(7) 0.0196(7) -0.0025(5) -0.0058(5) 0.0041(5)
C10 0.0256(8) 0.0262(8) 0.0270(8) 0.0012(6) -0.0049(6) -0.0081(6)
C11 0.0241(8) 0.0393(9) 0.0184(7) 0.0053(7) -0.0030(6) -0.0102(6)
C13 0.0162(7) 0.0257(7) 0.0171(7) 0.0005(5) 0.0021(5) 0.0034(6)
C12 0.0237(8) 0.0416(9) 0.0153(7) 0.0040(7) 0.0025(6) 0.0010(6)
C14 0.0225(7) 0.0177(7) 0.0323(8) 0.0002(6) 0.0027(6) 0.0065(6)
C17 0.0346(9) 0.0209(7) 0.0307(8) -0.0048(6) 0.0094(7) 0.0068(6)
C16 0.0404(10) 0.0294(9) 0.0308(9) 0.0162(7) 0.0056(7) 0.0001(7)
C15 0.0228(8) 0.0351(9) 0.0371(9) 0.0043(7) -0.0071(7) 0.0081(7)
C20 0.0098(6) 0.0079(5) 0.0154(6) -0.0002(4) 0.0007(5) 0.0004(4)
C21 0.0113(6) 0.0147(6) 0.0118(6) -0.0006(5) -0.0002(5) 0.0017(5)
C22 0.0182(7) 0.0148(6) 0.0170(7) 0.0009(5) 0.0002(5) -0.0020(5)
C23 0.0283(8) 0.0261(7) 0.0123(6) -0.0002(6) 0.0000(6) -0.0033(5)
C24 0.0232(7) 0.0241(7) 0.0135(6) -0.0025(6) -0.0037(5) 0.0041(5)
C25 0.0194(7) 0.0163(6) 0.0181(7) -0.0004(5) -0.0039(5) 0.0040(5)
C26 0.0154(6) 0.0140(6) 0.0137(6) 0.0013(5) -0.0010(5) -0.0005(5)
C27 0.0101(6) 0.0126(6) 0.0128(6) 0.0007(4) -0.0011(5) 0.0012(5)
C28 0.0152(6) 0.0134(6) 0.0152(6) -0.0005(5) -0.0019(5) 0.0015(5)
C29 0.0222(7) 0.0144(6) 0.0160(6) 0.0031(5) -0.0027(5) 0.0020(5)
C30 0.0273(8) 0.0217(7) 0.0132(6) 0.0025(6) -0.0041(6) 0.0013(5)
C31 0.0235(7) 0.0187(7) 0.0163(7) 0.0009(5) -0.0066(5) -0.0022(5)
C32 0.0194(7) 0.0141(6) 0.0172(7) 0.0023(5) -0.0035(5) -0.0018(5)
C33 0.0281(8) 0.0286(8) 0.0255(8) 0.0044(6) 0.0099(6) -0.0022(6)
C34 0.0134(7) 0.0270(8) 0.0441(10) 0.0030(6) 0.0032(6) 0.0007(7)
C35 0.0217(7) 0.0157(7) 0.0356(9) 0.0006(5) 0.0089(6) -0.0024(6)
C36 0.0201(7) 0.0282(8) 0.0332(9) -0.0069(6) -0.0067(6) -0.0018(7)
C37 0.0422(10) 0.0210(7) 0.0261(8) -0.0114(7) 0.0088(7) 0.0032(6)
C38 0.0237(7) 0.0150(7) 0.0287(8) 0.0001(5) -0.0007(6) -0.0029(6)
C19 0.0145(7) 0.0546(11) 0.0433(10) -0.0094(7) 0.0014(7) 0.0169(9)
C18 0.0247(8) 0.0336(9) 0.0257(8) -0.0022(6) 0.0111(6) 0.0030(7)

loop_
_atom_type_symbol
_atom_type_description
_atom_type_scat_dispersion_real
_atom_type_scat_dispersion_imag
_atom_type_scat_source
C C 0.0033 0.0016 'International Tables Vol C Tables 4.2.6.8 and 6.1.1.4'
H H 0.0000 0.0000 'International Tables Vol C Tables 4.2.6.8 and 6.1.1.4'
N N 0.0061 0.0033 'International Tables Vol C Tables 4.2.6.8 and 6.1.1.4'
Si Si 0.0817 0.0704 'International Tables Vol C Tables 4.2.6.8 and 6.1.1.4'
Sn Sn -0.6537 1.4246 'International Tables Vol C Tables 4.2.6.8 and 6.1.1.4'

loop_
_geom_angle_atom_site_label_1
_geom_angle_atom_site_label_2
_geom_angle_atom_site_label_3
_geom_angle_site_symmetry_1
_geom_angle_site_symmetry_3
_geom_angle
_geom_angle_publ_flag
N4 Sn1 N2 . . 101.15(6) ?
N4 Sn1 N1 . . 95.34(6) ?
N2 Sn1 N1 . . 57.60(5) ?
N4 Sn1 N5 . . 57.72(5) ?
N2 Sn1 N5 . . 95.42(6) ?
N1 Sn1 N5 . . 139.35(5) ?
N1 C1 N2 . . 113.07(12) ?
N1 C1 N3 . . 124.22(12) ?
N2 C1 N3 . . 122.66(12) ?
N3 Si1 C14 . . 109.38(7) ?
N3 Si1 C15 . . 113.19(7) ?
C14 Si1 C15 . . 107.60(9) ?
N3 Si1 C16 . . 109.94(8) ?
C14 Si1 C16 . . 108.98(9) ?
C15 Si1 C16 . . 107.64(9) ?
C1 N1 C2 . . 121.99(11) ?
C1 N1 Sn1 . . 88.59(8) ?
C2 N1 Sn1 . . 138.60(9) ?
N3 Si2 C17 . . 109.42(7) ?
N3 Si2 C18 . . 113.57(7) ?
C17 Si2 C18 . . 107.82(8) ?
N3 Si2 C19 . . 108.48(8) ?
C17 Si2 C19 . . 109.85(9) ?
C18 Si2 C19 . . 107.65(9) ?
N1 C2 C7 . . 112.15(11) ?
N1 C2 C3 . . 109.97(11) ?
C7 C2 C3 . . 109.40(12) ?
N1 C2 H2 . . 108.4 ?
C7 C2 H2 . . 108.4 ?
C3 C2 H2 . . 108.4 ?
C1 N2 C8 . . 124.32(11) ?
C1 N2 Sn1 . . 97.88(9) ?
C8 N2 Sn1 . . 135.40(9) ?
N6 Si3 C37 . . 108.53(7) ?
N6 Si3 C38 . . 109.96(7) ?
C37 Si3 C38 . . 109.73(8) ?
N6 Si3 C36 . . 112.68(7) ?
C37 Si3 C36 . . 107.98(9) ?
C38 Si3 C36 . . 107.92(8) ?
C4 C3 C2 . . 111.02(11) ?
C4 C3 H3A . . 109.4 ?
C2 C3 H3A . . 109.4 ?
C4 C3 H3B . . 109.4 ?
C2 C3 H3B . . 109.4 ?
H3A C3 H3B . . 108.0 ?
C1 N3 Si2 . . 117.36(9) ?
C1 N3 Si1 . . 118.84(9) ?
Si2 N3 Si1 . . 123.71(7) ?
C20 N4 C21 . . 123.94(11) ?
C20 N4 Sn1 . . 98.43(9) ?
C21 N4 Sn1 . . 137.63(9) ?
N6 Si4 C35 . . 108.34(7) ?
N6 Si4 C34 . . 109.00(7) ?
C35 Si4 C34 . . 109.70(7) ?
N6 Si4 C33 . . 114.67(7) ?
C35 Si4 C33 . . 108.82(8) ?
C34 Si4 C33 . . 106.23(8) ?
C5 C4 C3 . . 111.51(13) ?
C5 C4 H4A . . 109.3 ?
C3 C4 H4A . . 109.3 ?
C5 C4 H4B . . 109.3 ?
C3 C4 H4B . . 109.3 ?
H4A C4 H4B . . 108.0 ?
C20 N5 C27 . . 121.15(11) ?
C20 N5 Sn1 . . 88.60(8) ?
C27 N5 Sn1 . . 136.91(8) ?
C4 C5 C6 . . 110.60(13) ?
C4 C5 H5A . . 109.5 ?
C6 C5 H5A . . 109.5 ?
C4 C5 H5B . . 109.5 ?
C6 C5 H5B . . 109.5 ?
H5A C5 H5B . . 108.1 ?
C20 N6 Si4 . . 117.60(9) ?
C20 N6 Si3 . . 118.69(8) ?
Si4 N6 Si3 . . 123.67(7) ?
C5 C6 C7 . . 111.14(12) ?
C5 C6 H6A . . 109.4 ?
C7 C6 H6A . . 109.4 ?
C5 C6 H6B . . 109.4 ?
C7 C6 H6B . . 109.4 ?
H6A C6 H6B . . 108.0 ?
C8 C9 C10 . . 110.94(12) ?
C8 C9 H9A . . 109.5 ?
C10 C9 H9A . . 109.5 ?
C8 C9 H9B . . 109.5 ?
C10 C9 H9B . . 109.5 ?
H9A C9 H9B . . 108.0 ?
N2 C8 C9 . . 111.47(11) ?
N2 C8 C13 . . 110.63(12) ?
C9 C8 C13 . . 109.05(12) ?
N2 C8 H8 . . 108.5 ?
C9 C8 H8 . . 108.5 ?
C13 C8 H8 . . 108.5 ?
C2 C7 C6 . . 111.21(12) ?
C2 C7 H7A . . 109.4 ?
C6 C7 H7A . . 109.4 ?
C2 C7 H7B . . 109.4 ?
C6 C7 H7B . . 109.4 ?
H7A C7 H7B . . 108.0 ?
C11 C10 C9 . . 111.27(13) ?
C11 C10 H10A . . 109.4 ?
C9 C10 H10A . . 109.4 ?
C11 C10 H10B . . 109.4 ?
C9 C10 H10B . . 109.4 ?
H10A C10 H10B . . 108.0 ?
C12 C11 C10 . . 111.30(13) ?
C12 C11 H11A . . 109.4 ?
C10 C11 H11A . . 109.4 ?
C12 C11 H11B . . 109.4 ?
C10 C11 H11B . . 109.4 ?
H11A C11 H11B . . 108.0 ?
C12 C13 C8 . . 111.19(13) ?
C12 C13 H13A . . 109.4 ?
C8 C13 H13A . . 109.4 ?
C12 C13 H13B . . 109.4 ?
C8 C13 H13B . . 109.4 ?
H13A C13 H13B . . 108.0 ?
C11 C12 C13 . . 111.74(13) ?
C11 C12 H12A . . 109.3 ?
C13 C12 H12A . . 109.3 ?
C11 C12 H12B . . 109.3 ?
C13 C12 H12B . . 109.3 ?
H12A C12 H12B . . 107.9 ?
Si1 C14 H14A . . 109.5 ?
Si1 C14 H14B . . 109.5 ?
H14A C14 H14B . . 109.5 ?
Si1 C14 H14C . . 109.5 ?
H14A C14 H14C . . 109.5 ?
H14B C14 H14C . . 109.5 ?
Si2 C17 H17A . . 109.5 ?
Si2 C17 H17B . . 109.5 ?
H17A C17 H17B . . 109.5 ?
Si2 C17 H17C . . 109.5 ?
H17A C17 H17C . . 109.5 ?
H17B C17 H17C . . 109.5 ?
Si1 C16 H16A . . 109.5 ?
Si1 C16 H16B . . 109.5 ?
H16A C16 H16B . . 109.5 ?
Si1 C16 H16C . . 109.5 ?
H16A C16 H16C . . 109.5 ?
H16B C16 H16C . . 109.5 ?
Si1 C15 H15A . . 109.5 ?
Si1 C15 H15B . . 109.5 ?
H15A C15 H15B . . 109.5 ?
Si1 C15 H15C . . 109.5 ?
H15A C15 H15C . . 109.5 ?
H15B C15 H15C . . 109.5 ?
N5 C20 N4 . . 113.25(12) ?
N5 C20 N6 . . 124.60(11) ?
N4 C20 N6 . . 122.10(12) ?
N4 C21 C26 . . 110.80(11) ?
N4 C21 C22 . . 111.38(11) ?
C26 C21 C22 . . 109.31(11) ?
N4 C21 H21 . . 108.4 ?
C26 C21 H21 . . 108.4 ?
C22 C21 H21 . . 108.4 ?
C21 C22 C23 . . 110.55(12) ?
C21 C22 H22A . . 109.5 ?
C23 C22 H22A . . 109.5 ?
C21 C22 H22B . . 109.5 ?
C23 C22 H22B . . 109.5 ?
H22A C22 H22B . . 108.1 ?
C24 C23 C22 . . 112.17(12) ?
C24 C23 H23A . . 109.2 ?
C22 C23 H23A . . 109.2 ?
C24 C23 H23B . . 109.2 ?
C22 C23 H23B . . 109.2 ?
H23A C23 H23B . . 107.9 ?
C23 C24 C25 . . 111.61(12) ?
C23 C24 H24A . . 109.3 ?
C25 C24 H24A . . 109.3 ?
C23 C24 H24B . . 109.3 ?
C25 C24 H24B . . 109.3 ?
H24A C24 H24B . . 108.0 ?
C26 C25 C24 . . 111.41(12) ?
C26 C25 H25A . . 109.3 ?
C24 C25 H25A . . 109.3 ?
C26 C25 H25B . . 109.3 ?
C24 C25 H25B . . 109.3 ?
H25A C25 H25B . . 108.0 ?
C25 C26 C21 . . 110.74(11) ?
C25 C26 H26A . . 109.5 ?
C21 C26 H26A . . 109.5 ?
C25 C26 H26B . . 109.5 ?
C21 C26 H26B . . 109.5 ?
H26A C26 H26B . . 108.1 ?
N5 C27 C32 . . 112.19(11) ?
N5 C27 C28 . . 109.99(10) ?
C32 C27 C28 . . 108.93(11) ?
N5 C27 H27 . . 108.5 ?
C32 C27 H27 . . 108.5 ?
C28 C27 H27 . . 108.5 ?
C29 C28 C27 . . 110.96(11) ?
C29 C28 H28A . . 109.4 ?
C27 C28 H28A . . 109.4 ?
C29 C28 H28B . . 109.4 ?
C27 C28 H28B . . 109.4 ?
H28A C28 H28B . . 108.0 ?
C30 C29 C28 . . 111.42(12) ?
C30 C29 H29A . . 109.3 ?
C28 C29 H29A . . 109.3 ?
C30 C29 H29B . . 109.3 ?
C28 C29 H29B . . 109.3 ?
H29A C29 H29B . . 108.0 ?
C29 C30 C31 . . 110.47(12) ?
C29 C30 H30A . . 109.6 ?
C31 C30 H30A . . 109.6 ?
C29 C30 H30B . . 109.6 ?
C31 C30 H30B . . 109.6 ?
H30A C30 H30B . . 108.1 ?
C32 C31 C30 . . 111.27(12) ?
C32 C31 H31A . . 109.4 ?
C30 C31 H31A . . 109.4 ?
C32 C31 H31B . . 109.4 ?
C30 C31 H31B . . 109.4 ?
H31A C31 H31B . . 108.0 ?
C31 C32 C27 . . 110.97(11) ?
C31 C32 H32A . . 109.4 ?
C27 C32 H32A . . 109.4 ?
C31 C32 H32B . . 109.4 ?
C27 C32 H32B . . 109.4 ?
H32A C32 H32B . . 108.0 ?
Si4 C33 H33A . . 109.5 ?
Si4 C33 H33B . . 109.5 ?
H33A C33 H33B . . 109.5 ?
Si4 C33 H33C . . 109.5 ?
H33A C33 H33C . . 109.5 ?
H33B C33 H33C . . 109.5 ?
Si4 C34 H34A . . 109.5 ?
Si4 C34 H34B . . 109.5 ?
H34A C34 H34B . . 109.5 ?
Si4 C34 H34C . . 109.5 ?
H34A C34 H34C . . 109.5 ?
H34B C34 H34C . . 109.5 ?
Si4 C35 H35A . . 109.5 ?
Si4 C35 H35B . . 109.5 ?
H35A C35 H35B . . 109.5 ?
Si4 C35 H35C . . 109.5 ?
H35A C35 H35C . . 109.5 ?
H35B C35 H35C . . 109.5 ?
Si3 C36 H36A . . 109.5 ?
Si3 C36 H36B . . 109.5 ?
H36A C36 H36B . . 109.5 ?
Si3 C36 H36C . . 109.5 ?
H36A C36 H36C . . 109.5 ?
H36B C36 H36C . . 109.5 ?
Si3 C37 H37A . . 109.5 ?
Si3 C37 H37B . . 109.5 ?
H37A C37 H37B . . 109.5 ?
Si3 C37 H37C . . 109.5 ?
H37A C37 H37C . . 109.5 ?
H37B C37 H37C . . 109.5 ?
Si3 C38 H38A . . 109.5 ?
Si3 C38 H38B . . 109.5 ?
H38A C38 H38B . . 109.5 ?
Si3 C38 H38C . . 109.5 ?
H38A C38 H38C . . 109.5 ?
H38B C38 H38C . . 109.5 ?
Si2 C19 H19A . . 109.5 ?
Si2 C19 H19B . . 109.5 ?
H19A C19 H19B . . 109.5 ?
Si2 C19 H19C . . 109.5 ?
H19A C19 H19C . . 109.5 ?
H19B C19 H19C . . 109.5 ?
Si2 C18 H18A . . 109.5 ?
Si2 C18 H18B . . 109.5 ?
H18A C18 H18B . . 109.5 ?
Si2 C18 H18C . . 109.5 ?
H18A C18 H18C . . 109.5 ?
H18B C18 H18C . . 109.5 ?

loop_
_geom_bond_atom_site_label_1
_geom_bond_atom_site_label_2
_geom_bond_site_symmetry_2
_geom_bond_distance
_geom_bond_publ_flag
Sn1 N4 . 2.1783(14) ?
Sn1 N2 . 2.1875(14) ?
Sn1 N1 . 2.4056(17) ?
Sn1 N5 . 2.4111(17) ?
C1 N1 . 1.3233(18) ?
C1 N2 . 1.3390(18) ?
C1 N3 . 1.4370(18) ?
Si1 N3 . 1.7620(15) ?
Si1 C14 . 1.8605(17) ?
Si1 C15 . 1.8708(19) ?
Si1 C16 . 1.8712(19) ?
N1 C2 . 1.4612(18) ?
Si2 N3 . 1.7615(13) ?
Si2 C17 . 1.8648(19) ?
Si2 C18 . 1.869(2) ?
Si2 C19 . 1.870(2) ?
C2 C7 . 1.526(2) ?
C2 C3 . 1.534(2) ?
C2 H2 . 1.0 ?
N2 C8 . 1.4574(18) ?
Si3 N6 . 1.7638(14) ?
Si3 C37 . 1.8615(18) ?
Si3 C38 . 1.8617(17) ?
Si3 C36 . 1.8713(18) ?
C3 C4 . 1.530(2) ?
C3 H3A . 0.99 ?
C3 H3B . 0.99 ?
N4 C20 . 1.3423(18) ?
N4 C21 . 1.4577(18) ?
Si4 N6 . 1.7618(13) ?
Si4 C35 . 1.8633(17) ?
Si4 C34 . 1.868(2) ?
Si4 C33 . 1.872(2) ?
C4 C5 . 1.524(2) ?
C4 H4A . 0.99 ?
C4 H4B . 0.99 ?
N5 C20 . 1.3216(18) ?
N5 C27 . 1.4596(17) ?
C5 C6 . 1.527(2) ?
C5 H5A . 0.99 ?
C5 H5B . 0.99 ?
N6 C20 . 1.4311(18) ?
C6 C7 . 1.533(2) ?
C6 H6A . 0.99 ?
C6 H6B . 0.99 ?
C9 C8 . 1.532(2) ?
C9 C10 . 1.533(2) ?
C9 H9A . 0.99 ?
C9 H9B . 0.99 ?
C8 C13 . 1.533(2) ?
C8 H8 . 1.0 ?
C7 H7A . 0.99 ?
C7 H7B . 0.99 ?
C10 C11 . 1.526(2) ?
C10 H10A . 0.99 ?
C10 H10B . 0.99 ?
C11 C12 . 1.524(2) ?
C11 H11A . 0.99 ?
C11 H11B . 0.99 ?
C13 C12 . 1.529(2) ?
C13 H13A . 0.99 ?
C13 H13B . 0.99 ?
C12 H12A . 0.99 ?
C12 H12B . 0.99 ?
C14 H14A . 0.98 ?
C14 H14B . 0.98 ?
C14 H14C . 0.98 ?
C17 H17A . 0.98 ?
C17 H17B . 0.98 ?
C17 H17C . 0.98 ?
C16 H16A . 0.98 ?
C16 H16B . 0.98 ?
C16 H16C . 0.98 ?
C15 H15A . 0.98 ?
C15 H15B . 0.98 ?
C15 H15C . 0.98 ?
C21 C26 . 1.5290(19) ?
C21 C22 . 1.5315(19) ?
C21 H21 . 1.0 ?
C22 C23 . 1.532(2) ?
C22 H22A . 0.99 ?
C22 H22B . 0.99 ?
C23 C24 . 1.526(2) ?
C23 H23A . 0.99 ?
C23 H23B . 0.99 ?
C24 C25 . 1.529(2) ?
C24 H24A . 0.99 ?
C24 H24B . 0.99 ?
C25 C26 . 1.527(2) ?
C25 H25A . 0.99 ?
C25 H25B . 0.99 ?
C26 H26A . 0.99 ?
C26 H26B . 0.99 ?
C27 C32 . 1.5320(19) ?
C27 C28 . 1.5343(19) ?
C27 H27 . 1.0 ?
C28 C29 . 1.5299(19) ?
C28 H28A . 0.99 ?
C28 H28B . 0.99 ?
C29 C30 . 1.527(2) ?
C29 H29A . 0.99 ?
C29 H29B . 0.99 ?
C30 C31 . 1.530(2) ?
C30 H30A . 0.99 ?
C30 H30B . 0.99 ?
C31 C32 . 1.529(2) ?
C31 H31A . 0.99 ?
C31 H31B . 0.99 ?
C32 H32A . 0.99 ?
C32 H32B . 0.99 ?
C33 H33A . 0.98 ?
C33 H33B . 0.98 ?
C33 H33C . 0.98 ?
C34 H34A . 0.98 ?
C34 H34B . 0.98 ?
C34 H34C . 0.98 ?
C35 H35A . 0.98 ?
C35 H35B . 0.98 ?
C35 H35C . 0.98 ?
C36 H36A . 0.98 ?
C36 H36B . 0.98 ?
C36 H36C . 0.98 ?
C37 H37A . 0.98 ?
C37 H37B . 0.98 ?
C37 H37C . 0.98 ?
C38 H38A . 0.98 ?
C38 H38B . 0.98 ?
C38 H38C . 0.98 ?
C19 H19A . 0.98 ?
C19 H19B . 0.98 ?
C19 H19C . 0.98 ?
C18 H18A . 0.98 ?
C18 H18B . 0.98 ?
C18 H18C . 0.98 ?

loop_
_geom_torsion_atom_site_label_1
_geom_torsion_atom_site_label_2
_geom_torsion_atom_site_label_3
_geom_torsion_atom_site_label_4
_geom_torsion_site_symmetry_1
_geom_torsion_site_symmetry_2
_geom_torsion_site_symmetry_3
_geom_torsion_site_symmetry_4
_geom_torsion
_geom_torsion_publ_flag
N2 C1 N1 C2 . . . . -165.67(11) ?
N3 C1 N1 C2 . . . . 11.75(19) ?
N2 C1 N1 Sn1 . . . . -15.30(10) ?
N3 C1 N1 Sn1 . . . . 162.12(11) ?
C1 N1 C2 C7 . . . . -107.36(14) ?
Sn1 N1 C2 C7 . . . . 121.00(12) ?
C1 N1 C2 C3 . . . . 130.66(13) ?
Sn1 N1 C2 C3 . . . . -0.97(18) ?
N1 C1 N2 C8 . . . . -178.22(11) ?
N3 C1 N2 C8 . . . . 4.32(19) ?
N1 C1 N2 Sn1 . . . . 17.03(11) ?
N3 C1 N2 Sn1 . . . . -160.43(10) ?
N1 C2 C3 C4 . . . . -179.17(11) ?
C7 C2 C3 C4 . . . . 57.24(15) ?
N1 C1 N3 Si2 . . . . -92.62(14) ?
N2 C1 N3 Si2 . . . . 84.56(14) ?
N1 C1 N3 Si1 . . . . 90.73(14) ?
N2 C1 N3 Si1 . . . . -92.09(14) ?
C17 Si2 N3 C1 . . . . 19.21(12) ?
C18 Si2 N3 C1 . . . . -101.31(11) ?
C19 Si2 N3 C1 . . . . 139.04(11) ?
C17 Si2 N3 Si1 . . . . -164.32(8) ?
C18 Si2 N3 Si1 . . . . 75.16(10) ?
C19 Si2 N3 Si1 . . . . -44.49(11) ?
C14 Si1 N3 C1 . . . . 3.91(12) ?
C15 Si1 N3 C1 . . . . -116.05(12) ?
C16 Si1 N3 C1 . . . . 123.55(11) ?
C14 Si1 N3 Si2 . . . . -172.51(8) ?
C15 Si1 N3 Si2 . . . . 67.53(11) ?
C16 Si1 N3 Si2 . . . . -52.87(11) ?
C2 C3 C4 C5 . . . . -56.81(17) ?
C3 C4 C5 C6 . . . . 55.24(18) ?
C35 Si4 N6 C20 . . . . 22.27(11) ?
C34 Si4 N6 C20 . . . . 141.60(10) ?
C33 Si4 N6 C20 . . . . -99.48(11) ?
C35 Si4 N6 Si3 . . . . -160.09(8) ?
C34 Si4 N6 Si3 . . . . -40.77(10) ?
C33 Si4 N6 Si3 . . . . 78.15(10) ?
C37 Si3 N6 C20 . . . . 128.56(11) ?
C38 Si3 N6 C20 . . . . 8.52(11) ?
C36 Si3 N6 C20 . . . . -111.91(11) ?
C37 Si3 N6 Si4 . . . . -49.06(10) ?
C38 Si3 N6 Si4 . . . . -169.09(8) ?
C36 Si3 N6 Si4 . . . . 70.48(11) ?
C4 C5 C6 C7 . . . . -55.22(18) ?
C1 N2 C8 C9 . . . . 119.28(14) ?
Sn1 N2 C8 C9 . . . . -82.50(15) ?
C1 N2 C8 C13 . . . . -119.20(13) ?
Sn1 N2 C8 C13 . . . . 39.02(16) ?
C10 C9 C8 N2 . . . . -179.08(11) ?
C10 C9 C8 C13 . . . . 58.48(15) ?
N1 C2 C7 C6 . . . . -179.84(12) ?
C3 C2 C7 C6 . . . . -57.54(16) ?
C5 C6 C7 C2 . . . . 57.21(18) ?
C8 C9 C10 C11 . . . . -57.18(17) ?
C9 C10 C11 C12 . . . . 54.03(17) ?
N2 C8 C13 C12 . . . . 179.16(11) ?
C9 C8 C13 C12 . . . . -57.91(15) ?
C10 C11 C12 C13 . . . . -53.58(17) ?
C8 C13 C12 C11 . . . . 56.10(16) ?
C27 N5 C20 N4 . . . . -159.78(11) ?
Sn1 N5 C20 N4 . . . . -12.77(10) ?
C27 N5 C20 N6 . . . . 17.55(18) ?
Sn1 N5 C20 N6 . . . . 164.57(11) ?
C21 N4 C20 N5 . . . . -166.03(11) ?
Sn1 N4 C20 N5 . . . . 14.31(11) ?
C21 N4 C20 N6 . . . . 16.56(18) ?
Sn1 N4 C20 N6 . . . . -163.10(10) ?
Si4 N6 C20 N5 . . . . -102.07(13) ?
Si3 N6 C20 N5 . . . . 80.17(14) ?
Si4 N6 C20 N4 . . . . 75.04(14) ?
Si3 N6 C20 N4 . . . . -102.72(13) ?
C20 N4 C21 C26 . . . . 109.93(14) ?
Sn1 N4 C21 C26 . . . . -70.57(16) ?
C20 N4 C21 C22 . . . . -128.15(13) ?
Sn1 N4 C21 C22 . . . . 51.35(16) ?
N4 C21 C22 C23 . . . . 178.61(11) ?
C26 C21 C22 C23 . . . . -58.61(14) ?
C21 C22 C23 C24 . . . . 55.54(16) ?
C22 C23 C24 C25 . . . . -52.33(17) ?
C23 C24 C25 C26 . . . . 52.84(16) ?
C24 C25 C26 C21 . . . . -57.05(15) ?
N4 C21 C26 C25 . . . . -177.20(10) ?
C22 C21 C26 C25 . . . . 59.69(14) ?
C20 N5 C27 C32 . . . . -115.96(13) ?
Sn1 N5 C27 C32 . . . . 116.87(12) ?
C20 N5 C27 C28 . . . . 122.63(12) ?
Sn1 N5 C27 C28 . . . . -4.55(16) ?
N5 C27 C28 C29 . . . . -178.54(10) ?
C32 C27 C28 C29 . . . . 58.12(14) ?
C27 C28 C29 C30 . . . . -57.33(15) ?
C28 C29 C30 C31 . . . . 55.00(16) ?
C29 C30 C31 C32 . . . . -55.09(16) ?
C30 C31 C32 C27 . . . . 57.61(16) ?
N5 C27 C32 C31 . . . . 179.66(11) ?
C28 C27 C32 C31 . . . . -58.31(15) ?
